data_4326854
loop_
_publ_author_name
'Thomas Kauf'
'Pierre Braunstein'

_publ_contact_author_address
;Institut de Chimie (UMR 7177 CNRS), 
Universit\'e Louis Pasteur
4 rue Blaise Pascal, F-67081 
Strasbourg Cedex, France
;
_publ_contact_author_email braunstein@unistra.fr
_publ_contact_author_fax +33368851322
_publ_contact_author_name 'Dr. Pierre Braunstein'
_publ_contact_author_phone '+33368851308 '
_publ_section_title
;
 Reactivity of TCNE or TCNQ Derivatives of Quinonoid Zwitterions:
 Platinum-Induced HCN Elimination vs Oxidative-Addition
;
_journal_name_full 'Inorganic Chemistry'
_journal_page_first 11472
_journal_page_last 11480
_journal_paper_doi 10.1021/ic2013045
_journal_volume 50
_journal_year 2011
_chemical_formula_moiety 'C55 H51 N5 O2 P2 Pt, 0.5(H2 O)'
_chemical_formula_sum 'C55 H52 N5 O2.5 P2 Pt'
_chemical_formula_weight 1080.05
_space_group_IT_number 2
_symmetry_cell_setting triclinic
_symmetry_Int_Tables_number 2
_symmetry_space_group_name_Hall '-P 1'
_symmetry_space_group_name_H-M 'P -1'
_atom_sites_solution_hydrogens geom
_atom_sites_solution_primary direct
_atom_sites_solution_secondary difmap
_audit_creation_method SHELXL-97
_cell_angle_alpha 108.86(2)
_cell_angle_beta 108.03(2)
_cell_angle_gamma 94.15(1)
_cell_formula_units_Z 4
_cell_length_a 17.483(2)
_cell_length_b 18.137(3)
_cell_length_c 19.762(3)
_cell_measurement_reflns_used 37084
_cell_measurement_temperature 173(2)
_cell_measurement_theta_max 27.485
_cell_measurement_theta_min 0.998
_cell_volume 5534.2(18)
_computing_cell_refinement 'HKL Scalepack (Otwinowski & Minor 1997)'
_computing_data_collection 'Collect (Bruker AXS BV, 1997-2004)'
_computing_data_reduction 'HKL Denzo and Scalepack (Otwinowski & Minor 1997)'
_computing_molecular_graphics ORTEP
_computing_publication_material PLATON
_computing_structure_refinement 'SHELXL-97 (Sheldrick, 1997)'
_computing_structure_solution 'SHELXS-97 (Sheldrick, 1997)'
_diffrn_ambient_temperature 173(2)
_diffrn_detector_area_resol_mean 9
_diffrn_measured_fraction_theta_full 0.998
_diffrn_measured_fraction_theta_max 0.998
_diffrn_measurement_device_type KappaCCD
_diffrn_measurement_method CCD
_diffrn_radiation_monochromator graphite
_diffrn_radiation_probe x-ray
_diffrn_radiation_type MoK\a
_diffrn_radiation_wavelength 0.71073
_diffrn_reflns_av_R_equivalents 0.0830
_diffrn_reflns_av_sigmaI/netI 0.1212
_diffrn_reflns_limit_h_max 21
_diffrn_reflns_limit_h_min -21
_diffrn_reflns_limit_k_max 21
_diffrn_reflns_limit_k_min -21
_diffrn_reflns_limit_l_max 23
_diffrn_reflns_limit_l_min -23
_diffrn_reflns_number 49457
_diffrn_reflns_theta_full 25.50
_diffrn_reflns_theta_max 25.50
_diffrn_reflns_theta_min 1.16
_diffrn_source 'fine-focus sealed tube'
_exptl_absorpt_coefficient_mu 2.636
_exptl_absorpt_correction_T_max 0.830
_exptl_absorpt_correction_T_min 0.767
_exptl_absorpt_correction_type multi-scan
_exptl_absorpt_process_details 'L. Spek, J. Appl.Cryst. 2003, 36, 7, B. Blessing, Acta Cryst, 1995, A51, 33'
_exptl_crystal_colour red
_exptl_crystal_density_diffrn 1.296
_exptl_crystal_description prism
_exptl_crystal_F_000 2180
_exptl_crystal_size_max 0.1
_exptl_crystal_size_mid 0.1
_exptl_crystal_size_min 0.06
_platon_squeeze_details
;
;
_refine_diff_density_max 2.125
_refine_diff_density_min -2.305
_refine_diff_density_rms 0.226
_refine_ls_extinction_method none
_refine_ls_goodness_of_fit_ref 0.916
_refine_ls_hydrogen_treatment mixed
_refine_ls_matrix_type full
_refine_ls_number_parameters 1210
_refine_ls_number_reflns 20563
_refine_ls_number_restraints 77
_refine_ls_restrained_S_all 0.915
_refine_ls_R_factor_all 0.0944
_refine_ls_R_factor_gt 0.0518
_refine_ls_shift/su_max 0.002
_refine_ls_shift/su_mean 0.000
_refine_ls_structure_factor_coef Fsqd
_refine_ls_weighting_details 'calc w=1/[\s^2^(Fo^2^)+(0.0622P)^2^+0.0000P] where P=(Fo^2^+2Fc^2^)/3'
_refine_ls_weighting_scheme calc
_refine_ls_wR_factor_gt 0.1145
_refine_ls_wR_factor_ref 0.1275
_reflns_number_gt 12584
_reflns_number_total 20563
_reflns_threshold_expression >2sigma(I)
_cod_data_source_file ic2013045_si_001_3.cif
_cod_data_source_block TK_Pt
_cod_original_formula_sum 'C55 H52 N5 O2.50 P2 Pt'
_cod_database_code 4326854

loop_
_symmetry_equiv_pos_as_xyz
'x, y, z'
'-x, -y, -z'

loop_
_atom_site_label
_atom_site_type_symbol
_atom_site_fract_x
_atom_site_fract_y
_atom_site_fract_z
_atom_site_U_iso_or_equiv
_atom_site_adp_type
_atom_site_occupancy
_atom_site_symmetry_multiplicity
_atom_site_calc_flag
_atom_site_refinement_flags
_atom_site_disorder_assembly
_atom_site_disorder_group
Pt1 Pt 0.279701(17) 0.211011(15) 0.026934(13) 0.02656(9) Uani 1 1 d . . .
Pt2 Pt 0.281518(17) 0.200642(15) 0.501685(13) 0.02776(9) Uani 1 1 d . . .
P1 P 0.37393(12) 0.13218(10) 0.02243(9) 0.0296(4) Uani 1 1 d . . .
P2 P 0.17246(12) 0.12538(10) 0.02058(9) 0.0266(4) Uani 1 1 d . . .
P3 P 0.16878(12) 0.12083(11) 0.49439(9) 0.0316(5) Uani 1 1 d . . .
P4 P 0.37063(12) 0.11655(10) 0.49211(9) 0.0297(4) Uani 1 1 d . . .
O1 O 0.4393(3) 0.4380(3) 0.0131(2) 0.0402(13) Uani 1 1 d . . .
O2 O 0.3887(3) 0.3205(3) 0.1788(2) 0.0379(13) Uani 1 1 d . . .
O3 O 0.4479(3) 0.4363(3) 0.5126(2) 0.0428(14) Uani 1 1 d . . .
O4 O 0.4046(3) 0.2916(3) 0.6608(2) 0.0336(12) Uani 1 1 d . . .
O5 O 0.4456(4) 0.2498(4) 0.7947(3) 0.0688(18) Uani 1 1 d D . .
N1 N 0.3461(4) 0.2680(3) -0.1111(3) 0.0405(16) Uani 1 1 d . . .
N2 N 0.5797(4) 0.5174(3) 0.1173(3) 0.0353(15) Uani 1 1 d . . .
H2N H 0.5573 0.5200 0.0730 0.042 Uiso 1 1 calc R . .
N3 N 0.5277(4) 0.3926(3) 0.2821(3) 0.0415(17) Uani 1 1 d . . .
H3N H 0.4905 0.3600 0.2835 0.050 Uiso 1 1 calc R . .
N4 N 0.2406(4) 0.4251(4) 0.1474(4) 0.0470(18) Uani 1 1 d . . .
N5 N 0.1352(5) 0.3168(4) -0.0993(4) 0.060(2) Uani 1 1 d . . .
N6 N 0.3563(4) 0.2750(4) 0.3750(3) 0.0460(18) Uani 1 1 d . . .
N7 N 0.5916(4) 0.5082(3) 0.6141(3) 0.0351(15) Uani 1 1 d . . .
H7N H 0.5689 0.5141 0.5713 0.042 Uiso 1 1 calc R . .
N8 N 0.5420(4) 0.3731(3) 0.7714(3) 0.0315(15) Uani 1 1 d . . .
H8N H 0.5081 0.3366 0.7717 0.038 Uiso 1 1 calc R . .
N9 N 0.1543(5) 0.3398(4) 0.4027(3) 0.054(2) Uani 1 1 d . . .
N10 N 0.2590(4) 0.4083(4) 0.6446(4) 0.0484(18) Uani 1 1 d . . .
C1 C 0.3360(5) 0.0450(4) -0.0661(4) 0.0351(18) Uani 1 1 d . . .
C2 C 0.2952(5) 0.0597(4) -0.1318(4) 0.0398(19) Uani 1 1 d . . .
H2 H 0.2878 0.1110 -0.1281 0.048 Uiso 1 1 calc R . .
C3 C 0.2659(5) -0.0009(5) -0.2018(4) 0.052(2) Uani 1 1 d . . .
H3 H 0.2385 0.0095 -0.2453 0.062 Uiso 1 1 calc R . .
C4 C 0.2765(5) -0.0758(5) -0.2081(4) 0.057(2) Uani 1 1 d . . .
H4 H 0.2572 -0.1164 -0.2558 0.069 Uiso 1 1 calc R . .
C5 C 0.3152(5) -0.0915(5) -0.1448(5) 0.055(2) Uani 1 1 d . . .
H5 H 0.3216 -0.1432 -0.1496 0.066 Uiso 1 1 calc R . .
C6 C 0.3456(5) -0.0319(4) -0.0729(4) 0.0399(19) Uani 1 1 d . . .
H6 H 0.3721 -0.0434 -0.0299 0.048 Uiso 1 1 calc R . .
C7 C 0.4701(5) 0.1768(4) 0.0205(4) 0.0336(18) Uani 1 1 d . . .
C8 C 0.5305(5) 0.2289(4) 0.0887(4) 0.0377(18) Uani 1 1 d . . .
H8 H 0.5214 0.2392 0.1346 0.045 Uiso 1 1 calc R . .
C9 C 0.6018(5) 0.2644(5) 0.0893(5) 0.052(2) Uani 1 1 d . . .
H9 H 0.6409 0.2984 0.1353 0.063 Uiso 1 1 calc R . .
C10 C 0.6166(6) 0.2504(5) 0.0219(5) 0.057(2) Uani 1 1 d . . .
H10 H 0.6661 0.2740 0.0227 0.068 Uiso 1 1 calc R . .
C11 C 0.5595(6) 0.2025(5) -0.0449(5) 0.062(3) Uani 1 1 d . . .
H11 H 0.5689 0.1949 -0.0903 0.075 Uiso 1 1 calc R . .
C12 C 0.4872(5) 0.1647(5) -0.0467(4) 0.050(2) Uani 1 1 d . . .
H12 H 0.4491 0.1306 -0.0932 0.059 Uiso 1 1 calc R . .
C13 C 0.4125(4) 0.1054(4) 0.1064(4) 0.0322(17) Uani 1 1 d . . .
C14 C 0.3909(4) 0.1466(4) 0.1692(3) 0.0338(18) Uani 1 1 d . . .
H14 H 0.3535 0.1801 0.1641 0.041 Uiso 1 1 calc R . .
C15 C 0.4247(5) 0.1378(4) 0.2386(3) 0.0367(19) Uani 1 1 d . . .
H15 H 0.4108 0.1656 0.2803 0.044 Uiso 1 1 calc R . .
C16 C 0.4795(5) 0.0872(5) 0.2453(4) 0.053(2) Uani 1 1 d . . .
H16 H 0.5017 0.0804 0.2916 0.063 Uiso 1 1 calc R . .
C17 C 0.5018(5) 0.0463(5) 0.1842(4) 0.048(2) Uani 1 1 d . . .
H17 H 0.5389 0.0124 0.1896 0.058 Uiso 1 1 calc R . .
C18 C 0.4686(5) 0.0563(4) 0.1149(4) 0.0403(19) Uani 1 1 d . . .
H18 H 0.4842 0.0297 0.0739 0.048 Uiso 1 1 calc R . .
C19 C 0.1537(4) 0.1445(4) 0.1100(3) 0.0264(16) Uani 1 1 d . . .
C20 C 0.1857(5) 0.2183(4) 0.1674(4) 0.041(2) Uani 1 1 d . . .
H20 H 0.2174 0.2569 0.1607 0.049 Uiso 1 1 calc R . .
C21 C 0.1703(5) 0.2347(5) 0.2355(4) 0.050(2) Uani 1 1 d . . .
H21 H 0.1916 0.2845 0.2740 0.060 Uiso 1 1 calc R . .
C22 C 0.1239(5) 0.1778(5) 0.2461(4) 0.049(2) Uani 1 1 d . . .
H22 H 0.1130 0.1895 0.2912 0.058 Uiso 1 1 calc R . .
C23 C 0.0934(5) 0.1027(5) 0.1893(4) 0.042(2) Uani 1 1 d . . .
H23 H 0.0637 0.0636 0.1971 0.051 Uiso 1 1 calc R . .
C24 C 0.1071(5) 0.0863(4) 0.1212(3) 0.0354(18) Uani 1 1 d . . .
H24 H 0.0853 0.0365 0.0827 0.042 Uiso 1 1 calc R . .
C25 C 0.0765(4) 0.1295(4) -0.0477(3) 0.0271(16) Uani 1 1 d . . .
C26 C 0.0057(5) 0.1341(4) -0.0327(4) 0.0412(19) Uani 1 1 d . . .
H26 H 0.0054 0.1363 0.0149 0.049 Uiso 1 1 calc R . .
C27 C -0.0670(5) 0.1356(5) -0.0883(4) 0.051(2) Uani 1 1 d . . .
H27 H -0.1152 0.1379 -0.0776 0.061 Uiso 1 1 calc R . .
C28 C -0.0668(6) 0.1336(5) -0.1587(4) 0.056(3) Uani 1 1 d . . .
H28 H -0.1144 0.1352 -0.1955 0.067 Uiso 1 1 calc R . .
C29 C 0.0044(5) 0.1291(4) -0.1735(4) 0.045(2) Uani 1 1 d . . .
H29 H 0.0047 0.1260 -0.2213 0.054 Uiso 1 1 calc R . .
C30 C 0.0767(5) 0.1291(4) -0.1181(4) 0.0398(19) Uani 1 1 d . . .
H30 H 0.1252 0.1289 -0.1282 0.048 Uiso 1 1 calc R . .
C31 C 0.1736(4) 0.0176(4) -0.0101(3) 0.0301(17) Uani 1 1 d . . .
C32 C 0.1235(5) -0.0364(4) -0.0824(4) 0.0381(19) Uani 1 1 d . . .
H32 H 0.0879 -0.0186 -0.1168 0.046 Uiso 1 1 calc R . .
C33 C 0.1271(5) -0.1155(5) -0.1022(4) 0.051(2) Uani 1 1 d . . .
H33 H 0.0925 -0.1511 -0.1498 0.061 Uiso 1 1 calc R . .
C34 C 0.1807(5) -0.1435(4) -0.0532(4) 0.042(2) Uani 1 1 d . . .
H34 H 0.1834 -0.1971 -0.0676 0.051 Uiso 1 1 calc R . .
C35 C 0.2306(5) -0.0898(5) 0.0183(4) 0.044(2) Uani 1 1 d . . .
H35 H 0.2676 -0.1075 0.0519 0.053 Uiso 1 1 calc R . .
C36 C 0.2258(5) -0.0104(4) 0.0402(4) 0.0363(18) Uani 1 1 d . . .
H36 H 0.2578 0.0244 0.0890 0.044 Uiso 1 1 calc R . .
C37 C 0.2495(5) 0.3214(4) 0.0246(3) 0.0313(17) Uani 1 1 d . . .
C38 C 0.3326(4) 0.3147(4) 0.0223(3) 0.0249(16) Uani 1 1 d . . .
C39 C 0.3396(4) 0.2914(4) -0.0523(4) 0.0321(18) Uani 1 1 d . . .
C40 C 0.4084(4) 0.3676(4) 0.0857(3) 0.0284(17) Uani 1 1 d . . .
C41 C 0.4563(4) 0.4229(4) 0.0728(3) 0.0273(16) Uani 1 1 d . . .
C42 C 0.5386(4) 0.4699(4) 0.1363(3) 0.0287(17) Uani 1 1 d . . .
C43 C 0.6603(5) 0.5667(4) 0.1641(4) 0.044(2) Uani 1 1 d . . .
H43A H 0.6630 0.5887 0.2168 0.052 Uiso 1 1 calc R . .
H43B H 0.6674 0.6105 0.1474 0.052 Uiso 1 1 calc R . .
C44 C 0.7300(5) 0.5220(6) 0.1609(5) 0.068(3) Uani 1 1 d . . .
H44A H 0.7815 0.5581 0.1939 0.082 Uiso 1 1 calc R . .
H44B H 0.7246 0.4800 0.1804 0.082 Uiso 1 1 calc R . .
C45 C 0.7323(6) 0.4866(7) 0.0822(6) 0.090(3) Uani 1 1 d . . .
H45A H 0.7330 0.5275 0.0605 0.108 Uiso 1 1 calc R . .
H45B H 0.6833 0.4464 0.0500 0.108 Uiso 1 1 calc R . .
C46 C 0.8081(8) 0.4492(9) 0.0835(7) 0.138(6) Uani 1 1 d . . .
H46A H 0.8541 0.4821 0.1275 0.207 Uiso 1 1 calc R . .
H46B H 0.8196 0.4444 0.0380 0.207 Uiso 1 1 calc R . .
H46C H 0.7981 0.3975 0.0860 0.207 Uiso 1 1 calc R . .
C47 C 0.5642(4) 0.4599(4) 0.2070(3) 0.0330(18) Uani 1 1 d . . .
H47 H 0.6147 0.4872 0.2443 0.040 Uiso 1 1 calc R . .
C48 C 0.5134(5) 0.4089(4) 0.2200(3) 0.0324(18) Uani 1 1 d . . .
C49 C 0.6032(6) 0.4262(5) 0.3497(4) 0.055(2) Uani 1 1 d . B .
H49A H 0.5915 0.4243 0.3940 0.067 Uiso 1 1 calc R . .
H49B H 0.6201 0.4815 0.3581 0.067 Uiso 1 1 calc R . .
C50 C 0.6724(8) 0.3841(6) 0.3429(6) 0.104(4) Uani 1 1 d U . .
H50A H 0.6951 0.4029 0.3112 0.125 Uiso 1 1 calc R A 1
H50B H 0.7141 0.4036 0.3936 0.125 Uiso 1 1 calc R A 1
C51 C 0.6444(13) 0.3047(11) 0.3517(10) 0.103(5) Uani 0.65 1 d PDU B 2
H51A H 0.6264 0.3171 0.3951 0.124 Uiso 0.65 1 calc PR B 2
H51B H 0.5978 0.2732 0.3065 0.124 Uiso 0.65 1 calc PR B 2
C51A C 0.664(2) 0.296(2) 0.314(2) 0.109(6) Uani 0.35 1 d PDU B 1
H51C H 0.6443 0.2751 0.2581 0.131 Uiso 0.35 1 calc PR B 1
H51D H 0.6259 0.2719 0.3303 0.131 Uiso 0.35 1 calc PR B 1
C52 C 0.7104(14) 0.2552(13) 0.3626(14) 0.141(7) Uani 0.65 1 d PDU B 2
H52A H 0.7167 0.2290 0.3145 0.212 Uiso 0.65 1 calc PR B 2
H52B H 0.6949 0.2163 0.3817 0.212 Uiso 0.65 1 calc PR B 2
H52C H 0.7613 0.2891 0.3985 0.212 Uiso 0.65 1 calc PR B 2
C52A C 0.750(2) 0.277(3) 0.345(3) 0.133(10) Uani 0.35 1 d PDU B 1
H52D H 0.7883 0.3058 0.3327 0.200 Uiso 0.35 1 calc PR B 1
H52E H 0.7476 0.2213 0.3227 0.200 Uiso 0.35 1 calc PR B 1
H52F H 0.7662 0.2929 0.3996 0.200 Uiso 0.35 1 calc PR B 1
C53 C 0.4300(5) 0.3615(4) 0.1594(4) 0.0326(18) Uani 1 1 d . . .
C54 C 0.2431(4) 0.3796(5) 0.0933(4) 0.0353(18) Uani 1 1 d . . .
C55 C 0.1846(5) 0.3177(4) -0.0447(4) 0.0374(19) Uani 1 1 d . . .
C56 C 0.0738(5) 0.1275(5) 0.4244(4) 0.0392(19) Uani 1 1 d . . .
C57 C 0.0237(5) 0.0654(5) 0.3588(4) 0.051(2) Uani 1 1 d . . .
H57 H 0.0353 0.0145 0.3488 0.061 Uiso 1 1 calc R . .
C58 C -0.0429(6) 0.0792(7) 0.3088(4) 0.076(3) Uani 1 1 d . . .
H58 H -0.0747 0.0374 0.2642 0.091 Uiso 1 1 calc R . .
C59 C -0.0639(6) 0.1525(7) 0.3226(5) 0.075(3) Uani 1 1 d . . .
H59 H -0.1091 0.1603 0.2876 0.090 Uiso 1 1 calc R . .
C60 C -0.0178(6) 0.2140(6) 0.3883(5) 0.071(3) Uani 1 1 d . . .
H60 H -0.0322 0.2638 0.3995 0.086 Uiso 1 1 calc R . .
C61 C 0.0518(5) 0.2010(5) 0.4385(4) 0.049(2) Uani 1 1 d . . .
H61 H 0.0840 0.2431 0.4826 0.059 Uiso 1 1 calc R . .
C62 C 0.1477(5) 0.1536(4) 0.5824(4) 0.0378(19) Uani 1 1 d . . .
C63 C 0.2085(5) 0.2063(4) 0.6484(4) 0.041(2) Uani 1 1 d . . .
H63 H 0.2590 0.2249 0.6475 0.050 Uiso 1 1 calc R . .
C64 C 0.1917(5) 0.2305(5) 0.7164(4) 0.052(2) Uani 1 1 d . . .
H64 H 0.2316 0.2661 0.7609 0.063 Uiso 1 1 calc R . .
C65 C 0.1182(6) 0.2033(6) 0.7188(4) 0.067(3) Uani 1 1 d . . .
H65 H 0.1093 0.2185 0.7650 0.080 Uiso 1 1 calc R . .
C66 C 0.0571(6) 0.1534(5) 0.6527(4) 0.067(3) Uani 1 1 d . . .
H66 H 0.0060 0.1365 0.6536 0.081 Uiso 1 1 calc R . .
C67 C 0.0722(5) 0.1287(5) 0.5854(4) 0.049(2) Uani 1 1 d . . .
H67 H 0.0310 0.0947 0.5410 0.059 Uiso 1 1 calc R . .
C68 C 0.1651(5) 0.0133(4) 0.4711(4) 0.0396(19) Uani 1 1 d . . .
C69 C 0.1548(5) -0.0247(5) 0.5195(4) 0.050(2) Uani 1 1 d . . .
H69 H 0.1504 0.0041 0.5661 0.060 Uiso 1 1 calc R . .
C70 C 0.1513(6) -0.1064(5) 0.4975(6) 0.066(3) Uani 1 1 d . . .
H70 H 0.1431 -0.1318 0.5294 0.080 Uiso 1 1 calc R . .
C71 C 0.1597(6) -0.1510(5) 0.4289(6) 0.069(3) Uani 1 1 d . . .
H71 H 0.1588 -0.2052 0.4155 0.083 Uiso 1 1 calc R . .
C72 C 0.1691(5) -0.1124(5) 0.3819(5) 0.061(3) Uani 1 1 d . . .
H72 H 0.1733 -0.1411 0.3352 0.073 Uiso 1 1 calc R . .
C73 C 0.1726(5) -0.0319(4) 0.4029(4) 0.047(2) Uani 1 1 d . . .
H73 H 0.1803 -0.0071 0.3703 0.056 Uiso 1 1 calc R . .
C74 C 0.4775(5) 0.1674(4) 0.5272(4) 0.0323(18) Uani 1 1 d . . .
C75 C 0.5046(6) 0.2018(4) 0.4826(4) 0.045(2) Uani 1 1 d . . .
H75 H 0.4702 0.1934 0.4332 0.054 Uiso 1 1 calc R . .
C76 C 0.5803(6) 0.2472(5) 0.5106(5) 0.054(2) Uani 1 1 d . . .
H76 H 0.5960 0.2707 0.4803 0.065 Uiso 1 1 calc R . .
C77 C 0.6351(6) 0.2598(5) 0.5824(5) 0.062(3) Uani 1 1 d . . .
H77 H 0.6868 0.2914 0.6006 0.074 Uiso 1 1 calc R . .
C78 C 0.6111(6) 0.2244(5) 0.6260(5) 0.056(2) Uani 1 1 d . . .
H78 H 0.6479 0.2298 0.6736 0.067 Uiso 1 1 calc R . .
C79 C 0.5321(5) 0.1803(4) 0.5998(4) 0.044(2) Uani 1 1 d . . .
H79 H 0.5158 0.1593 0.6314 0.053 Uiso 1 1 calc R . .
C80 C 0.3552(5) 0.0528(4) 0.3943(3) 0.0317(17) Uani 1 1 d . . .
C81 C 0.2919(5) 0.0621(4) 0.3353(4) 0.040(2) Uani 1 1 d . . .
H81 H 0.2598 0.0999 0.3463 0.048 Uiso 1 1 calc R . .
C82 C 0.2777(5) 0.0134(5) 0.2595(4) 0.049(2) Uani 1 1 d . . .
H82 H 0.2351 0.0179 0.2198 0.059 Uiso 1 1 calc R . .
C83 C 0.3269(6) -0.0411(5) 0.2439(4) 0.056(2) Uani 1 1 d . . .
H83 H 0.3168 -0.0732 0.1934 0.067 Uiso 1 1 calc R . .
C84 C 0.3911(5) -0.0490(4) 0.3020(4) 0.048(2) Uani 1 1 d . . .
H84 H 0.4241 -0.0858 0.2907 0.057 Uiso 1 1 calc R . .
C85 C 0.4053(5) -0.0014(4) 0.3765(4) 0.041(2) Uani 1 1 d . . .
H85 H 0.4489 -0.0055 0.4157 0.049 Uiso 1 1 calc R . .
C86 C 0.3688(4) 0.0546(4) 0.5486(4) 0.0306(17) Uani 1 1 d . . .
C87 C 0.3637(5) -0.0262(4) 0.5238(4) 0.0368(19) Uani 1 1 d . . .
H87 H 0.3661 -0.0538 0.4760 0.044 Uiso 1 1 calc R . .
C88 C 0.3549(5) -0.0671(4) 0.5717(4) 0.043(2) Uani 1 1 d . . .
H88 H 0.3478 -0.1221 0.5540 0.052 Uiso 1 1 calc R . .
C89 C 0.3565(5) -0.0265(5) 0.6433(4) 0.047(2) Uani 1 1 d . . .
H89 H 0.3528 -0.0540 0.6749 0.056 Uiso 1 1 calc R . .
C90 C 0.3636(5) 0.0549(5) 0.6700(4) 0.048(2) Uani 1 1 d . . .
H90 H 0.3642 0.0822 0.7189 0.057 Uiso 1 1 calc R . .
C91 C 0.3699(5) 0.0954(4) 0.6227(4) 0.038(2) Uani 1 1 d . . .
H91 H 0.3749 0.1503 0.6402 0.046 Uiso 1 1 calc R . .
C92 C 0.2630(4) 0.3171(4) 0.5139(3) 0.0261(16) Uani 1 1 d . . .
C93 C 0.3451(4) 0.3063(4) 0.5100(3) 0.0274(16) Uani 1 1 d . . .
C94 C 0.3507(5) 0.2921(4) 0.4340(4) 0.0348(19) Uani 1 1 d . . .
C95 C 0.4225(4) 0.3523(4) 0.5758(3) 0.0238(15) Uani 1 1 d . . .
C96 C 0.4684(4) 0.4144(4) 0.5682(3) 0.0314(17) Uani 1 1 d . . .
C97 C 0.5494(5) 0.4574(4) 0.6298(3) 0.0314(17) Uani 1 1 d . . .
C98 C 0.6734(5) 0.5560(4) 0.6618(4) 0.043(2) Uani 1 1 d . . .
H98A H 0.6762 0.5781 0.7145 0.052 Uiso 1 1 calc R . .
H98B H 0.6825 0.5999 0.6455 0.052 Uiso 1 1 calc R . .
C99 C 0.7414(5) 0.5073(5) 0.6574(4) 0.060(3) Uani 1 1 d . . .
H99A H 0.7940 0.5417 0.6900 0.073 Uiso 1 1 calc R . .
H99B H 0.7343 0.4659 0.6773 0.073 Uiso 1 1 calc R . .
C100 C 0.7428(6) 0.4696(6) 0.5780(5) 0.074(3) Uani 1 1 d . . .
H10A H 0.7471 0.5099 0.5563 0.089 Uiso 1 1 calc R . .
H10B H 0.6923 0.4316 0.5457 0.089 Uiso 1 1 calc R . .
C101 C 0.8177(8) 0.4266(8) 0.5812(7) 0.135(5) Uani 1 1 d . . .
H10N H 0.8349 0.4251 0.5392 0.202 Uiso 1 1 calc R . .
H10M H 0.8021 0.3734 0.5780 0.202 Uiso 1 1 calc R . .
H10L H 0.8621 0.4549 0.6285 0.202 Uiso 1 1 calc R . .
C102 C 0.5759(5) 0.4426(4) 0.6980(3) 0.0317(17) Uani 1 1 d . . .
H102 H 0.6263 0.4693 0.7357 0.038 Uiso 1 1 calc R . .
C103 C 0.5263(4) 0.3877(4) 0.7085(3) 0.0265(16) Uani 1 1 d . . .
C104 C 0.6125(5) 0.4138(4) 0.8412(3) 0.040(2) Uani 1 1 d . . .
H10C H 0.5976 0.4142 0.8847 0.048 Uiso 1 1 calc R . .
H10D H 0.6262 0.4686 0.8461 0.048 Uiso 1 1 calc R . .
C105 C 0.6878(5) 0.3764(5) 0.8437(4) 0.053(2) Uani 1 1 d . . .
H10E H 0.6978 0.3683 0.7964 0.063 Uiso 1 1 calc R . .
H10F H 0.7350 0.4127 0.8852 0.063 Uiso 1 1 calc R . .
C106 C 0.6792(6) 0.2974(5) 0.8547(5) 0.073(3) Uani 1 1 d . . .
H10G H 0.6351 0.2595 0.8110 0.087 Uiso 1 1 calc R . .
H10H H 0.6648 0.3044 0.8997 0.087 Uiso 1 1 calc R . .
C107 C 0.7578(7) 0.2640(6) 0.8638(7) 0.106(4) Uani 1 1 d . . .
H10I H 0.7667 0.2475 0.8160 0.159 Uiso 1 1 calc R . .
H10J H 0.7529 0.2193 0.8792 0.159 Uiso 1 1 calc R . .
H10K H 0.8032 0.3043 0.9020 0.159 Uiso 1 1 calc R . .
C108 C 0.4457(5) 0.3387(4) 0.6456(3) 0.0302(17) Uani 1 1 d . . .
C109 C 0.2021(5) 0.3292(4) 0.4510(4) 0.0317(17) Uani 1 1 d . . .
C110 C 0.2599(5) 0.3678(4) 0.5870(4) 0.038(2) Uani 1 1 d . . .
H8B H 0.422(3) 0.254(4) 0.835(2) 0.046 Uiso 1 1 d D . .
H8A H 0.406(3) 0.248(4) 0.7447(16) 0.046 Uiso 1 1 d D . .

loop_
_atom_site_aniso_label
_atom_site_aniso_U_11
_atom_site_aniso_U_22
_atom_site_aniso_U_33
_atom_site_aniso_U_23
_atom_site_aniso_U_13
_atom_site_aniso_U_12
Pt1 0.02367(18) 0.02980(17) 0.02583(15) 0.01183(11) 0.00778(12) -0.00082(13)
Pt2 0.02381(19) 0.02985(17) 0.02661(15) 0.01209(12) 0.00457(12) -0.00199(13)
P1 0.0275(12) 0.0323(10) 0.0292(9) 0.0128(8) 0.0097(8) 0.0002(9)
P2 0.0235(11) 0.0302(10) 0.0246(9) 0.0098(7) 0.0088(8) -0.0042(8)
P3 0.0243(12) 0.0349(11) 0.0306(9) 0.0123(8) 0.0048(8) -0.0046(9)
P4 0.0304(12) 0.0301(10) 0.0275(9) 0.0125(8) 0.0078(8) 0.0010(9)
O1 0.035(3) 0.043(3) 0.036(3) 0.022(2) 0.000(2) -0.012(3)
O2 0.039(3) 0.037(3) 0.035(3) 0.015(2) 0.012(2) -0.007(3)
O3 0.036(3) 0.053(3) 0.035(3) 0.027(2) 0.000(2) -0.012(3)
O4 0.033(3) 0.035(3) 0.028(2) 0.014(2) 0.005(2) -0.011(2)
O5 0.079(5) 0.084(5) 0.057(4) 0.032(3) 0.037(4) 0.004(4)
N1 0.041(4) 0.046(4) 0.038(4) 0.019(3) 0.017(3) 0.002(3)
N2 0.027(4) 0.037(4) 0.033(3) 0.016(3) -0.001(3) -0.010(3)
N3 0.047(5) 0.049(4) 0.023(3) 0.019(3) 0.001(3) 0.002(3)
N4 0.046(5) 0.048(4) 0.040(4) 0.008(3) 0.014(3) 0.009(4)
N5 0.060(6) 0.072(5) 0.041(4) 0.017(4) 0.009(4) 0.021(4)
N6 0.061(5) 0.050(4) 0.029(3) 0.016(3) 0.016(3) 0.017(4)
N7 0.033(4) 0.040(4) 0.028(3) 0.018(3) 0.002(3) -0.009(3)
N8 0.039(4) 0.031(3) 0.022(3) 0.013(2) 0.007(3) -0.004(3)
N9 0.053(5) 0.067(5) 0.047(4) 0.033(4) 0.007(4) 0.024(4)
N10 0.043(5) 0.051(4) 0.038(4) 0.007(3) 0.008(3) 0.002(4)
C1 0.033(5) 0.040(5) 0.034(4) 0.011(3) 0.019(3) -0.004(4)
C2 0.039(5) 0.040(4) 0.034(4) 0.010(3) 0.011(4) -0.010(4)
C3 0.037(6) 0.070(6) 0.032(4) 0.005(4) 0.009(4) -0.007(5)
C4 0.045(6) 0.056(6) 0.044(5) -0.012(4) 0.016(4) -0.008(5)
C5 0.048(6) 0.042(5) 0.064(6) 0.006(4) 0.022(5) 0.004(4)
C6 0.040(5) 0.042(5) 0.044(4) 0.014(4) 0.027(4) 0.006(4)
C7 0.033(5) 0.033(4) 0.041(4) 0.017(3) 0.018(4) 0.007(4)
C8 0.026(5) 0.050(5) 0.039(4) 0.016(4) 0.015(4) 0.006(4)
C9 0.040(6) 0.043(5) 0.067(6) 0.020(4) 0.011(5) 0.000(4)
C10 0.043(6) 0.065(6) 0.066(6) 0.028(5) 0.022(5) -0.006(5)
C11 0.054(7) 0.083(7) 0.052(5) 0.024(5) 0.024(5) -0.003(6)
C12 0.040(6) 0.061(6) 0.050(5) 0.022(4) 0.019(4) -0.003(5)
C13 0.025(5) 0.039(4) 0.034(4) 0.015(3) 0.011(3) -0.002(4)
C14 0.030(5) 0.030(4) 0.037(4) 0.013(3) 0.005(3) 0.001(3)
C15 0.034(5) 0.049(5) 0.025(4) 0.014(3) 0.009(3) 0.005(4)
C16 0.049(6) 0.069(6) 0.039(4) 0.029(4) 0.005(4) 0.003(5)
C17 0.037(6) 0.060(5) 0.047(5) 0.020(4) 0.013(4) 0.014(4)
C18 0.032(5) 0.049(5) 0.042(4) 0.023(4) 0.008(4) 0.009(4)
C19 0.017(4) 0.041(4) 0.024(3) 0.011(3) 0.012(3) 0.004(3)
C20 0.052(6) 0.032(4) 0.040(4) 0.014(3) 0.017(4) 0.000(4)
C21 0.065(7) 0.047(5) 0.030(4) 0.006(3) 0.019(4) -0.005(5)
C22 0.056(6) 0.057(6) 0.035(4) 0.017(4) 0.021(4) 0.000(5)
C23 0.039(5) 0.057(5) 0.037(4) 0.025(4) 0.015(4) -0.006(4)
C24 0.037(5) 0.042(4) 0.026(4) 0.012(3) 0.011(3) 0.004(4)
C25 0.024(4) 0.029(4) 0.027(4) 0.008(3) 0.010(3) -0.001(3)
C26 0.031(5) 0.060(5) 0.040(4) 0.026(4) 0.015(4) 0.008(4)
C27 0.018(5) 0.077(6) 0.071(6) 0.041(5) 0.017(4) 0.012(4)
C28 0.035(6) 0.073(6) 0.050(5) 0.037(4) -0.008(4) -0.013(5)
C29 0.040(6) 0.058(5) 0.030(4) 0.018(4) 0.007(4) -0.013(4)
C30 0.028(5) 0.050(5) 0.036(4) 0.014(3) 0.009(4) -0.003(4)
C31 0.030(5) 0.033(4) 0.027(4) 0.011(3) 0.013(3) -0.003(3)
C32 0.046(6) 0.035(5) 0.032(4) 0.009(3) 0.015(4) 0.007(4)
C33 0.059(7) 0.043(5) 0.040(4) 0.008(4) 0.012(4) 0.002(5)
C34 0.054(6) 0.034(4) 0.046(4) 0.014(4) 0.028(4) 0.013(4)
C35 0.044(6) 0.060(6) 0.046(5) 0.033(4) 0.025(4) 0.013(4)
C36 0.035(5) 0.037(5) 0.035(4) 0.009(3) 0.015(4) -0.002(4)
C37 0.032(5) 0.030(4) 0.028(4) 0.012(3) 0.005(3) 0.001(4)
C38 0.028(4) 0.025(4) 0.023(3) 0.011(3) 0.009(3) 0.000(3)
C39 0.028(5) 0.025(4) 0.037(4) 0.014(3) 0.004(3) -0.009(3)
C40 0.034(5) 0.030(4) 0.023(3) 0.012(3) 0.009(3) 0.006(3)
C41 0.021(4) 0.028(4) 0.029(4) 0.012(3) 0.005(3) -0.002(3)
C42 0.029(5) 0.026(4) 0.032(4) 0.012(3) 0.010(3) 0.004(3)
C43 0.034(5) 0.041(5) 0.044(4) 0.020(4) -0.001(4) -0.016(4)
C44 0.033(6) 0.085(7) 0.064(6) 0.026(5) -0.002(5) -0.026(5)
C45 0.044(7) 0.117(9) 0.085(8) 0.018(6) 0.016(6) -0.007(7)
C46 0.072(10) 0.199(15) 0.113(10) 0.009(9) 0.040(8) 0.041(11)
C47 0.026(5) 0.031(4) 0.029(4) 0.006(3) 0.000(3) -0.008(3)
C48 0.031(5) 0.032(4) 0.029(4) 0.010(3) 0.006(3) -0.003(4)
C49 0.069(7) 0.053(5) 0.039(4) 0.017(4) 0.011(4) 0.006(5)
C50 0.125(9) 0.083(7) 0.093(7) 0.036(5) 0.012(6) 0.046(7)
C51 0.126(10) 0.092(8) 0.091(8) 0.029(7) 0.037(7) 0.041(8)
C51A 0.128(11) 0.086(8) 0.104(9) 0.031(8) 0.026(8) 0.045(9)
C52 0.169(14) 0.100(11) 0.138(11) 0.031(9) 0.046(11) 0.024(11)
C52A 0.155(17) 0.095(14) 0.140(15) 0.031(12) 0.053(14) 0.023(14)
C53 0.035(5) 0.027(4) 0.039(4) 0.017(3) 0.013(4) 0.000(4)
C54 0.023(5) 0.042(5) 0.041(4) 0.023(4) 0.005(4) 0.000(4)
C55 0.037(5) 0.035(4) 0.041(4) 0.015(3) 0.012(4) 0.014(4)
C56 0.030(5) 0.060(5) 0.027(4) 0.019(4) 0.009(3) 0.000(4)
C57 0.043(6) 0.057(5) 0.032(4) -0.001(4) 0.008(4) -0.007(4)
C58 0.055(7) 0.109(9) 0.032(5) 0.011(5) -0.006(5) -0.014(6)
C59 0.034(6) 0.116(9) 0.063(6) 0.047(6) -0.012(5) -0.004(6)
C60 0.036(6) 0.093(8) 0.084(7) 0.043(6) 0.010(5) 0.005(6)
C61 0.030(5) 0.049(5) 0.057(5) 0.019(4) 0.003(4) -0.003(4)
C62 0.029(5) 0.046(5) 0.032(4) 0.014(3) 0.004(3) 0.000(4)
C63 0.037(5) 0.048(5) 0.034(4) 0.015(3) 0.008(4) -0.005(4)
C64 0.051(6) 0.057(5) 0.031(4) 0.008(4) 0.007(4) -0.020(5)
C65 0.063(7) 0.096(7) 0.032(4) 0.012(4) 0.025(5) -0.023(6)
C66 0.050(7) 0.095(7) 0.043(5) 0.017(5) 0.014(5) -0.021(6)
C67 0.025(5) 0.074(6) 0.035(4) 0.012(4) 0.006(4) -0.019(4)
C68 0.027(5) 0.032(4) 0.052(5) 0.017(4) 0.005(4) -0.010(4)
C69 0.035(5) 0.065(6) 0.054(5) 0.032(4) 0.011(4) 0.001(5)
C70 0.050(7) 0.050(6) 0.098(7) 0.052(5) 0.003(5) -0.008(5)
C71 0.055(7) 0.046(6) 0.084(7) 0.015(5) 0.004(5) 0.006(5)
C72 0.032(6) 0.065(7) 0.073(6) 0.024(5) 0.005(5) 0.004(5)
C73 0.045(6) 0.031(5) 0.060(5) 0.009(4) 0.022(4) 0.001(4)
C74 0.031(5) 0.020(4) 0.039(4) 0.009(3) 0.006(3) 0.006(3)
C75 0.053(6) 0.041(5) 0.055(5) 0.030(4) 0.024(4) 0.015(5)
C76 0.048(6) 0.041(5) 0.079(6) 0.020(4) 0.037(5) -0.002(5)
C77 0.045(7) 0.042(5) 0.079(7) 0.000(5) 0.024(5) -0.006(5)
C78 0.039(6) 0.050(6) 0.053(5) -0.005(4) 0.012(4) -0.006(5)
C79 0.034(5) 0.045(5) 0.042(4) 0.009(4) 0.008(4) -0.003(4)
C80 0.031(5) 0.032(4) 0.031(4) 0.014(3) 0.007(3) 0.000(4)
C81 0.036(5) 0.044(5) 0.037(4) 0.021(4) 0.003(4) 0.002(4)
C82 0.043(6) 0.064(6) 0.031(4) 0.019(4) 0.003(4) 0.004(5)
C83 0.073(7) 0.045(5) 0.046(5) 0.012(4) 0.024(5) 0.005(5)
C84 0.062(7) 0.041(5) 0.035(4) 0.012(4) 0.013(4) 0.005(4)
C85 0.045(6) 0.043(5) 0.036(4) 0.019(4) 0.011(4) 0.005(4)
C86 0.028(5) 0.034(4) 0.037(4) 0.023(3) 0.009(3) 0.011(3)
C87 0.038(5) 0.043(5) 0.033(4) 0.017(3) 0.013(3) 0.009(4)
C88 0.040(5) 0.032(4) 0.063(5) 0.026(4) 0.013(4) 0.012(4)
C89 0.039(6) 0.069(6) 0.048(5) 0.039(4) 0.015(4) 0.016(5)
C90 0.051(6) 0.050(5) 0.033(4) 0.020(4) 0.000(4) 0.005(4)
C91 0.046(6) 0.034(4) 0.032(4) 0.017(3) 0.006(4) 0.001(4)
C92 0.021(4) 0.031(4) 0.020(3) 0.008(3) 0.000(3) 0.002(3)
C93 0.022(4) 0.030(4) 0.029(4) 0.017(3) 0.002(3) 0.000(3)
C94 0.033(5) 0.026(4) 0.040(4) 0.013(3) 0.004(4) 0.007(4)
C95 0.017(4) 0.023(4) 0.026(3) 0.006(3) 0.003(3) 0.000(3)
C96 0.024(4) 0.042(4) 0.024(3) 0.016(3) 0.001(3) -0.004(4)
C97 0.030(5) 0.035(4) 0.028(4) 0.015(3) 0.007(3) -0.004(4)
C98 0.027(5) 0.046(5) 0.042(4) 0.018(4) -0.004(4) -0.012(4)
C99 0.038(6) 0.074(6) 0.058(5) 0.023(5) 0.010(4) -0.017(5)
C100 0.067(8) 0.076(7) 0.067(6) 0.014(5) 0.026(6) -0.017(6)
C101 0.068(10) 0.150(13) 0.161(12) 0.000(9) 0.066(9) 0.016(9)
C102 0.031(5) 0.032(4) 0.025(3) 0.009(3) 0.001(3) -0.001(3)
C103 0.027(4) 0.027(4) 0.027(3) 0.009(3) 0.013(3) 0.003(3)
C104 0.039(5) 0.045(5) 0.025(4) 0.014(3) 0.001(3) -0.002(4)
C105 0.041(6) 0.058(5) 0.047(5) 0.020(4) -0.001(4) -0.001(5)
C106 0.075(8) 0.056(6) 0.078(6) 0.035(5) 0.007(6) -0.002(6)
C107 0.081(10) 0.065(7) 0.158(11) 0.050(7) 0.010(8) 0.036(7)
C108 0.042(5) 0.026(4) 0.023(3) 0.008(3) 0.013(3) 0.003(4)
C109 0.029(5) 0.025(4) 0.036(4) 0.008(3) 0.009(3) 0.003(3)
C110 0.035(5) 0.039(5) 0.031(4) 0.013(4) 0.001(4) -0.005(4)

loop_
_atom_type_symbol
_atom_type_description
_atom_type_scat_dispersion_real
_atom_type_scat_dispersion_imag
_atom_type_scat_source
Pt Pt -1.7033 8.3905 'International Tables Vol C Tables 4.2.6.8 and 6.1.1.4'
P P 0.1023 0.0942 'International Tables Vol C Tables 4.2.6.8 and 6.1.1.4'
O O 0.0106 0.0060 'International Tables Vol C Tables 4.2.6.8 and 6.1.1.4'
N N 0.0061 0.0033 'International Tables Vol C Tables 4.2.6.8 and 6.1.1.4'
C C 0.0033 0.0016 'International Tables Vol C Tables 4.2.6.8 and 6.1.1.4'
H H 0.0000 0.0000 'International Tables Vol C Tables 4.2.6.8 and 6.1.1.4'

loop_
_geom_angle_atom_site_label_1
_geom_angle_atom_site_label_2
_geom_angle_atom_site_label_3
_geom_angle
C38 Pt1 C37 41.3(3)
C38 Pt1 P1 104.8(2)
C37 Pt1 P1 146.1(2)
C38 Pt1 P2 153.8(2)
C37 Pt1 P2 112.9(2)
P1 Pt1 P2 100.63(7)
C93 Pt2 C92 41.6(3)
C93 Pt2 P4 103.9(2)
C92 Pt2 P4 145.5(2)
C93 Pt2 P3 153.9(2)
C92 Pt2 P3 112.3(2)
P4 Pt2 P3 102.16(7)
C13 P1 C1 112.0(3)
C13 P1 C7 100.4(3)
C1 P1 C7 103.1(3)
C13 P1 Pt1 114.5(2)
C1 P1 Pt1 110.7(3)
C7 P1 Pt1 115.2(2)
C25 P2 C19 105.3(3)
C25 P2 C31 102.7(3)
C19 P2 C31 101.8(3)
C25 P2 Pt1 111.0(2)
C19 P2 Pt1 115.2(2)
C31 P2 Pt1 119.3(2)
C62 P3 C56 102.4(3)
C62 P3 C68 104.2(3)
C56 P3 C68 104.4(3)
C62 P3 Pt2 111.8(3)
C56 P3 Pt2 111.9(2)
C68 P3 Pt2 120.4(3)
C80 P4 C86 109.0(3)
C80 P4 C74 102.5(3)
C86 P4 C74 105.4(3)
C80 P4 Pt2 114.3(2)
C86 P4 Pt2 111.5(2)
C74 P4 Pt2 113.4(2)
H8B O5 H8A 115(2)
C42 N2 C43 125.9(6)
C42 N2 H2N 117.0
C43 N2 H2N 117.0
C48 N3 C49 124.4(7)
C48 N3 H3N 117.8
C49 N3 H3N 117.8
C97 N7 C98 126.7(6)
C97 N7 H7N 116.7
C98 N7 H7N 116.7
C103 N8 C104 125.1(6)
C103 N8 H8N 117.4
C104 N8 H8N 117.4
C6 C1 C2 118.7(6)
C6 C1 P1 126.0(5)
C2 C1 P1 115.3(5)
C3 C2 C1 120.4(7)
C3 C2 H2 119.8
C1 C2 H2 119.8
C4 C3 C2 120.4(7)
C4 C3 H3 119.8
C2 C3 H3 119.8
C3 C4 C5 120.1(7)
C3 C4 H4 120.0
C5 C4 H4 120.0
C4 C5 C6 121.2(8)
C4 C5 H5 119.4
C6 C5 H5 119.4
C1 C6 C5 119.1(7)
C1 C6 H6 120.4
C5 C6 H6 120.4
C12 C7 C8 116.4(7)
C12 C7 P1 123.7(6)
C8 C7 P1 119.9(5)
C9 C8 C7 121.5(7)
C9 C8 H8 119.2
C7 C8 H8 119.2
C8 C9 C10 120.3(8)
C8 C9 H9 119.9
C10 C9 H9 119.9
C11 C10 C9 120.1(9)
C11 C10 H10 120.0
C9 C10 H10 120.0
C10 C11 C12 120.6(8)
C10 C11 H11 119.7
C12 C11 H11 119.7
C11 C12 C7 121.1(7)
C11 C12 H12 119.4
C7 C12 H12 119.4
C18 C13 C14 119.2(6)
C18 C13 P1 124.2(5)
C14 C13 P1 116.0(5)
C15 C14 C13 120.7(7)
C15 C14 H14 119.7
C13 C14 H14 119.7
C16 C15 C14 119.1(7)
C16 C15 H15 120.4
C14 C15 H15 120.4
C15 C16 C17 121.1(7)
C15 C16 H16 119.4
C17 C16 H16 119.4
C16 C17 C18 119.5(7)
C16 C17 H17 120.2
C18 C17 H17 120.2
C13 C18 C17 120.3(7)
C13 C18 H18 119.8
C17 C18 H18 119.8
C20 C19 C24 119.7(6)
C20 C19 P2 119.0(5)
C24 C19 P2 121.4(5)
C19 C20 C21 119.7(7)
C19 C20 H20 120.1
C21 C20 H20 120.1
C22 C21 C20 120.5(7)
C22 C21 H21 119.7
C20 C21 H21 119.7
C21 C22 C23 119.9(7)
C21 C22 H22 120.1
C23 C22 H22 120.1
C24 C23 C22 120.1(7)
C24 C23 H23 120.0
C22 C23 H23 120.0
C23 C24 C19 120.0(6)
C23 C24 H24 120.0
C19 C24 H24 120.0
C26 C25 C30 118.8(6)
C26 C25 P2 123.3(5)
C30 C25 P2 117.8(6)
C25 C26 C27 120.8(7)
C25 C26 H26 119.6
C27 C26 H26 119.6
C28 C27 C26 120.0(8)
C28 C27 H27 120.0
C26 C27 H27 120.0
C29 C28 C27 118.9(7)
C29 C28 H28 120.5
C27 C28 H28 120.5
C28 C29 C30 121.1(7)
C28 C29 H29 119.5
C30 C29 H29 119.5
C29 C30 C25 120.2(7)
C29 C30 H30 119.9
C25 C30 H30 119.9
C36 C31 C32 119.0(6)
C36 C31 P2 118.7(5)
C32 C31 P2 122.3(5)
C33 C32 C31 119.9(7)
C33 C32 H32 120.1
C31 C32 H32 120.1
C32 C33 C34 121.5(7)
C32 C33 H33 119.3
C34 C33 H33 119.3
C33 C34 C35 118.5(7)
C33 C34 H34 120.8
C35 C34 H34 120.8
C36 C35 C34 120.8(7)
C36 C35 H35 119.6
C34 C35 H35 119.6
C35 C36 C31 120.4(7)
C35 C36 H36 119.8
C31 C36 H36 119.8
C55 C37 C54 111.6(6)
C55 C37 C38 118.6(6)
C54 C37 C38 117.7(6)
C55 C37 Pt1 115.5(4)
C54 C37 Pt1 119.4(4)
C38 C37 Pt1 67.9(4)
C39 C38 C37 116.3(5)
C39 C38 C40 113.7(6)
C37 C38 C40 122.1(6)
C39 C38 Pt1 104.9(4)
C37 C38 Pt1 70.8(4)
C40 C38 Pt1 121.1(4)
N1 C39 C38 175.4(7)
C41 C40 C53 120.6(6)
C41 C40 C38 120.1(5)
C53 C40 C38 119.4(6)
O1 C41 C40 125.8(6)
O1 C41 C42 115.5(6)
C40 C41 C42 118.8(5)
N2 C42 C47 125.0(6)
N2 C42 C41 113.7(5)
C47 C42 C41 121.3(6)
N2 C43 C44 113.4(6)
N2 C43 H43A 108.9
C44 C43 H43A 108.9
N2 C43 H43B 108.9
C44 C43 H43B 108.9
H43A C43 H43B 107.7
C45 C44 C43 113.3(7)
C45 C44 H44A 108.9
C43 C44 H44A 108.9
C45 C44 H44B 108.9
C43 C44 H44B 108.9
H44A C44 H44B 107.7
C44 C45 C46 110.9(9)
C44 C45 H45A 109.5
C46 C45 H45A 109.5
C44 C45 H45B 109.5
C46 C45 H45B 109.5
H45A C45 H45B 108.1
C45 C46 H46A 109.5
C45 C46 H46B 109.5
H46A C46 H46B 109.5
C45 C46 H46C 109.5
H46A C46 H46C 109.5
H46B C46 H46C 109.5
C48 C47 C42 118.7(6)
C48 C47 H47 120.6
C42 C47 H47 120.6
N3 C48 C47 126.7(7)
N3 C48 C53 111.0(6)
C47 C48 C53 122.4(6)
N3 C49 C50 113.7(7)
N3 C49 H49A 108.8
C50 C49 H49A 108.8
N3 C49 H49B 108.8
C50 C49 H49B 108.8
H49A C49 H49B 107.7
C51A C50 C49 124.3(18)
C49 C50 C51 101.8(12)
C51A C50 H50A 106.2
C49 C50 H50A 106.2
C51 C50 H50A 140.3
C51A C50 H50B 106.2
C49 C50 H50B 106.2
C51 C50 H50B 91.8
H50A C50 H50B 106.4
C52 C51 C50 114.2(17)
C52 C51 H51A 108.7
C50 C51 H51A 108.7
C52 C51 H51B 108.7
C50 C51 H51B 108.7
H51A C51 H51B 107.6
C50 C51A C52A 108(3)
C50 C51A H51C 110.2
C52A C51A H51C 109.0
C50 C51A H51D 110.2
C52A C51A H51D 110.2
H51C C51A H51D 108.5
C51 C52 H52A 109.5
C51 C52 H52B 109.5
H52A C52 H52B 109.5
C51 C52 H52C 109.5
H52A C52 H52C 109.5
H52B C52 H52C 109.5
O2 C53 C40 125.9(7)
O2 C53 C48 116.3(6)
C40 C53 C48 117.8(6)
N4 C54 C37 177.9(8)
N5 C55 C37 177.7(9)
C61 C56 C57 117.8(7)
C61 C56 P3 116.7(6)
C57 C56 P3 125.5(6)
C58 C57 C56 119.9(8)
C58 C57 H57 120.1
C56 C57 H57 120.1
C59 C58 C57 122.1(8)
C59 C58 H58 119.0
C57 C58 H58 119.0
C60 C59 C58 119.4(9)
C60 C59 H59 120.3
C58 C59 H59 120.3
C59 C60 C61 118.8(9)
C59 C60 H60 120.6
C61 C60 H60 120.6
C56 C61 C60 122.0(8)
C56 C61 H61 119.0
C60 C61 H61 119.0
C63 C62 C67 119.3(7)
C63 C62 P3 118.8(6)
C67 C62 P3 121.9(5)
C62 C63 C64 118.2(8)
C62 C63 H63 120.9
C64 C63 H63 120.9
C65 C64 C63 121.6(7)
C65 C64 H64 119.2
C63 C64 H64 119.2
C64 C65 C66 119.8(7)
C64 C65 H65 120.1
C66 C65 H65 120.1
C67 C66 C65 119.5(9)
C67 C66 H66 120.2
C65 C66 H66 120.2
C66 C67 C62 121.4(7)
C66 C67 H67 119.3
C62 C67 H67 119.3
C73 C68 C69 118.3(7)
C73 C68 P3 119.2(5)
C69 C68 P3 122.6(6)
C70 C69 C68 119.4(8)
C70 C69 H69 120.3
C68 C69 H69 120.3
C69 C70 C71 121.7(8)
C69 C70 H70 119.1
C71 C70 H70 119.1
C72 C71 C70 117.9(8)
C72 C71 H71 121.1
C70 C71 H71 121.1
C71 C72 C73 121.0(9)
C71 C72 H72 119.5
C73 C72 H72 119.5
C72 C73 C68 121.8(8)
C72 C73 H73 119.1
C68 C73 H73 119.1
C79 C74 C75 117.2(7)
C79 C74 P4 123.0(6)
C75 C74 P4 119.6(5)
C76 C75 C74 120.8(7)
C76 C75 H75 119.6
C74 C75 H75 119.6
C75 C76 C77 122.3(8)
C75 C76 H76 118.8
C77 C76 H76 118.8
C78 C77 C76 118.0(9)
C78 C77 H77 121.0
C76 C77 H77 121.0
C77 C78 C79 120.7(8)
C77 C78 H78 119.6
C79 C78 H78 119.6
C74 C79 C78 120.9(8)
C74 C79 H79 119.6
C78 C79 H79 119.6
C85 C80 C81 119.8(6)
C85 C80 P4 122.8(5)
C81 C80 P4 117.3(6)
C82 C81 C80 118.8(7)
C82 C81 H81 120.6
C80 C81 H81 120.6
C83 C82 C81 120.1(7)
C83 C82 H82 120.0
C81 C82 H82 120.0
C82 C83 C84 121.3(7)
C82 C83 H83 119.4
C84 C83 H83 119.4
C85 C84 C83 119.0(8)
C85 C84 H84 120.5
C83 C84 H84 120.5
C84 C85 C80 121.0(7)
C84 C85 H85 119.5
C80 C85 H85 119.5
C87 C86 C91 119.3(6)
C87 C86 P4 125.8(5)
C91 C86 P4 114.8(5)
C86 C87 C88 119.3(6)
C86 C87 H87 120.4
C88 C87 H87 120.4
C89 C88 C87 120.4(7)
C89 C88 H88 119.8
C87 C88 H88 119.8
C88 C89 C90 121.1(7)
C88 C89 H89 119.5
C90 C89 H89 119.5
C89 C90 C91 119.0(7)
C89 C90 H90 120.5
C91 C90 H90 120.5
C90 C91 C86 120.8(7)
C90 C91 H91 119.6
C86 C91 H91 119.6
C109 C92 C110 110.4(6)
C109 C92 C93 119.4(6)
C110 C92 C93 117.3(6)
C109 C92 Pt2 118.5(4)
C110 C92 Pt2 117.7(4)
C93 C92 Pt2 68.1(3)
C94 C93 C92 114.3(5)
C94 C93 C95 114.4(6)
C92 C93 C95 121.6(6)
C94 C93 Pt2 105.7(4)
C92 C93 Pt2 70.3(4)
C95 C93 Pt2 122.9(4)
N6 C94 C93 174.3(7)
C96 C95 C108 120.6(6)
C96 C95 C93 117.4(5)
C108 C95 C93 121.8(6)
O3 C96 C95 124.9(6)
O3 C96 C97 116.1(6)
C95 C96 C97 119.0(5)
N7 C97 C102 124.2(6)
N7 C97 C96 114.6(5)
C102 C97 C96 121.2(6)
N7 C98 C99 112.3(6)
N7 C98 H98A 109.2
C99 C98 H98A 109.2
N7 C98 H98B 109.2
C99 C98 H98B 109.2
H98A C98 H98B 107.9
C100 C99 C98 114.0(7)
C100 C99 H99A 108.8
C98 C99 H99A 108.8
C100 C99 H99B 108.8
C98 C99 H99B 108.8
H99A C99 H99B 107.7
C99 C100 C101 109.4(8)
C99 C100 H10A 109.8
C101 C100 H10A 109.8
C99 C100 H10B 109.8
C101 C100 H10B 109.8
H10A C100 H10B 108.2
C100 C101 H10N 109.5
C100 C101 H10M 109.5
H10N C101 H10M 109.5
C100 C101 H10L 109.5
H10N C101 H10L 109.5
H10M C101 H10L 109.5
C103 C102 C97 119.2(6)
C103 C102 H102 120.4
C97 C102 H102 120.4
N8 C103 C102 124.5(6)
N8 C103 C108 113.8(6)
C102 C103 C108 121.7(5)
N8 C104 C105 113.7(6)
N8 C104 H10C 108.8
C105 C104 H10C 108.8
N8 C104 H10D 108.8
C105 C104 H10D 108.8
H10C C104 H10D 107.7
C106 C105 C104 112.9(8)
C106 C105 H10E 109.0
C104 C105 H10E 109.0
C106 C105 H10F 109.0
C104 C105 H10F 109.0
H10E C105 H10F 107.8
C105 C106 C107 112.2(9)
C105 C106 H10G 109.2
C107 C106 H10G 109.2
C105 C106 H10H 109.2
C107 C106 H10H 109.2
H10G C106 H10H 107.9
C106 C107 H10I 109.5
C106 C107 H10J 109.5
H10I C107 H10J 109.5
C106 C107 H10K 109.5
H10I C107 H10K 109.5
H10J C107 H10K 109.5
O4 C108 C95 125.3(6)
O4 C108 C103 117.0(5)
C95 C108 C103 117.6(6)
N9 C109 C92 178.9(8)
N10 C110 C92 178.7(9)

loop_
_geom_bond_atom_site_label_1
_geom_bond_atom_site_label_2
_geom_bond_distance
Pt1 C38 2.077(6)
Pt1 C37 2.118(6)
Pt1 P1 2.2618(19)
Pt1 P2 2.2913(19)
Pt2 C93 2.076(7)
Pt2 C92 2.107(6)
Pt2 P4 2.2648(19)
Pt2 P3 2.297(2)
P1 C13 1.822(6)
P1 C1 1.827(7)
P1 C7 1.829(8)
P2 C25 1.823(7)
P2 C19 1.825(6)
P2 C31 1.855(7)
P3 C62 1.809(7)
P3 C56 1.845(7)
P3 C68 1.844(7)
P4 C80 1.826(7)
P4 C86 1.828(6)
P4 C74 1.832(8)
O1 C41 1.249(7)
O2 C53 1.225(8)
O3 C96 1.246(7)
O4 C108 1.242(8)
O5 H8B 0.99(5)
O5 H8A 0.99(5)
N1 C39 1.145(8)
N2 C42 1.300(8)
N2 C43 1.454(9)
N2 H2N 0.8600
N3 C48 1.310(7)
N3 C49 1.470(9)
N3 H3N 0.8600
N4 C54 1.135(8)
N5 C55 1.148(8)
N6 C94 1.143(8)
N7 C97 1.312(8)
N7 C98 1.464(9)
N7 H7N 0.8600
N8 C103 1.305(7)
N8 C104 1.458(8)
N8 H8N 0.8600
N9 C109 1.138(8)
N10 C110 1.145(8)
C1 C6 1.385(9)
C1 C2 1.395(9)
C2 C3 1.372(9)
C2 H2 0.9300
C3 C4 1.356(11)
C3 H3 0.9300
C4 C5 1.356(10)
C4 H4 0.9300
C5 C6 1.388(10)
C5 H5 0.9300
C6 H6 0.9300
C7 C12 1.402(10)
C7 C8 1.407(9)
C8 C9 1.356(11)
C8 H8 0.9300
C9 C10 1.382(11)
C9 H9 0.9300
C10 C11 1.346(11)
C10 H10 0.9300
C11 C12 1.380(11)
C11 H11 0.9300
C12 H12 0.9300
C13 C18 1.380(9)
C13 C14 1.405(9)
C14 C15 1.381(8)
C14 H14 0.9300
C15 C16 1.380(10)
C15 H15 0.9300
C16 C17 1.383(11)
C16 H16 0.9300
C17 C18 1.390(9)
C17 H17 0.9300
C18 H18 0.9300
C19 C20 1.381(9)
C19 C24 1.403(9)
C20 C21 1.397(10)
C20 H20 0.9300
C21 C22 1.374(10)
C21 H21 0.9300
C22 C23 1.391(10)
C22 H22 0.9300
C23 C24 1.381(9)
C23 H23 0.9300
C24 H24 0.9300
C25 C26 1.362(10)
C25 C30 1.389(9)
C26 C27 1.408(10)
C26 H26 0.9300
C27 C28 1.381(10)
C27 H27 0.9300
C28 C29 1.367(11)
C28 H28 0.9300
C29 C30 1.392(10)
C29 H29 0.9300
C30 H30 0.9300
C31 C36 1.381(9)
C31 C32 1.401(9)
C32 C33 1.372(9)
C32 H32 0.9300
C33 C34 1.378(10)
C33 H33 0.9300
C34 C35 1.389(10)
C34 H34 0.9300
C35 C36 1.379(9)
C35 H35 0.9300
C36 H36 0.9300
C37 C55 1.461(9)
C37 C54 1.469(11)
C37 C38 1.479(10)
C38 C39 1.443(10)
C38 C40 1.503(9)
C40 C41 1.395(9)
C40 C53 1.430(8)
C41 C42 1.544(9)
C42 C47 1.405(8)
C43 C44 1.517(12)
C43 H43A 0.9700
C43 H43B 0.9700
C44 C45 1.493(12)
C44 H44A 0.9700
C44 H44B 0.9700
C45 C46 1.529(14)
C45 H45A 0.9700
C45 H45B 0.9700
C46 H46A 0.9600
C46 H46B 0.9600
C46 H46C 0.9600
C47 C48 1.373(9)
C47 H47 0.9300
C48 C53 1.540(10)
C49 C50 1.495(13)
C49 H49A 0.9700
C49 H49B 0.9700
C50 C51A 1.49(3)
C50 C51 1.57(2)
C50 H50A 0.9700
C50 H50B 0.9700
C51 C52 1.518(10)
C51 H51A 0.9700
C51 H51B 0.9700
C51A C52A 1.537(10)
C51A H51C 0.9700
C51A H51D 0.9700
C52 H52A 0.9600
C52 H52B 0.9600
C52 H52C 0.9600
C52A H52D 0.9600
C52A H52E 0.9600
C52A H52F 0.9600
C56 C61 1.378(10)
C56 C57 1.387(10)
C57 C58 1.373(11)
C57 H57 0.9300
C58 C59 1.370(13)
C58 H58 0.9300
C59 C60 1.366(13)
C59 H59 0.9300
C60 C61 1.402(11)
C60 H60 0.9300
C61 H61 0.9300
C62 C63 1.390(9)
C62 C67 1.390(10)
C63 C64 1.403(10)
C63 H63 0.9300
C64 C65 1.364(11)
C64 H64 0.9300
C65 C66 1.378(11)
C65 H65 0.9300
C66 C67 1.373(10)
C66 H66 0.9300
C67 H67 0.9300
C68 C73 1.385(10)
C68 C69 1.393(10)
C69 C70 1.392(11)
C69 H69 0.9300
C70 C71 1.395(12)
C70 H70 0.9300
C71 C72 1.371(12)
C71 H71 0.9300
C72 C73 1.374(10)
C72 H72 0.9300
C73 H73 0.9300
C74 C79 1.388(9)
C74 C75 1.402(10)
C75 C76 1.353(11)
C75 H75 0.9300
C76 C77 1.378(11)
C76 H76 0.9300
C77 C78 1.368(12)
C77 H77 0.9300
C78 C79 1.395(11)
C78 H78 0.9300
C79 H79 0.9300
C80 C85 1.396(10)
C80 C81 1.403(9)
C81 C82 1.403(10)
C81 H81 0.9300
C82 C83 1.379(11)
C82 H82 0.9300
C83 C84 1.390(10)
C83 H83 0.9300
C84 C85 1.377(9)
C84 H84 0.9300
C85 H85 0.9300
C86 C87 1.373(9)
C86 C91 1.403(9)
C87 C88 1.412(9)
C87 H87 0.9300
C88 C89 1.358(10)
C88 H88 0.9300
C89 C90 1.379(10)
C89 H89 0.9300
C90 C91 1.386(9)
C90 H90 0.9300
C91 H91 0.9300
C92 C109 1.455(9)
C92 C110 1.460(10)
C92 C93 1.486(10)
C93 C94 1.475(10)
C93 C95 1.504(8)
C95 C96 1.411(9)
C95 C108 1.420(8)
C96 C97 1.502(9)
C97 C102 1.403(8)
C98 C99 1.540(11)
C98 H98A 0.9700
C98 H98B 0.9700
C99 C100 1.505(11)
C99 H99A 0.9700
C99 H99B 0.9700
C100 C101 1.567(14)
C100 H10A 0.9700
C100 H10B 0.9700
C101 H10N 0.9600
C101 H10M 0.9600
C101 H10L 0.9600
C102 C103 1.379(9)
C102 H102 0.9300
C103 C108 1.531(9)
C104 C105 1.519(11)
C104 H10C 0.9700
C104 H10D 0.9700
C105 C106 1.521(10)
C105 H10E 0.9700
C105 H10F 0.9700
C106 C107 1.523(13)
C106 H10G 0.9700
C106 H10H 0.9700
C107 H10I 0.9600
C107 H10J 0.9600
C107 H10K 0.9600

loop_
_platon_squeeze_void_nr
_platon_squeeze_void_average_x
_platon_squeeze_void_average_y
_platon_squeeze_void_average_z
_platon_squeeze_void_volume
_platon_squeeze_void_count_electrons
_platon_squeeze_void_content
1 0.000 0.500 0.196 950 534 ' '
